data_7111278
loop_
_publ_author_name
'Alvarez, Carmen Soria'
'Bond, Andrew D.'
'Cave, Dale'
'Mosquera, Marta E. G.'
'Harron, Eil\'is A.'
'Layfield, Richard A.'
'McPartlin, Mary'
'Rawson, Jeremy M.'
'Wood, Paul T.'
'Wright, Dominic S.'

_publ_section_title
;
 Syntheses and magnetic properties of hexanuclear [Cp2Mn3(L1)4]2 and
 octanuclear [Mn8(L2)12(\m4-O)2] (L1 = 2-HNC5H5N, L2 =
 2-NH-3-Br-5-MeC5H3N, Cp = C5H5)
;
_journal_issue 24
_journal_name_full 'Chemical Communications'
_journal_page_first 2980
_journal_page_last 2981
_journal_paper_doi 10.1039/b209496g
_journal_year 2002
_chemical_formula_moiety 'C72 H72 Br12 Mn8 N24 O2, 2(C4 H8 O)'
_chemical_formula_sum 'C80 H88 Br12 Mn8 N24 O4'
_chemical_formula_weight 2848.18
_space_group_IT_number 148
_symmetry_cell_setting trigonal
_symmetry_space_group_name_Hall '-R 3'
_symmetry_space_group_name_H-M 'R -3 :H'
_atom_sites_solution_hydrogens geom
_atom_sites_solution_primary direct
_atom_sites_solution_secondary difmap
_cell_angle_alpha 90.00
_cell_angle_beta 90.00
_cell_angle_gamma 120.00
_cell_formula_units_Z 3
_cell_length_a 15.8023(11)
_cell_length_b 15.8023(11)
_cell_length_c 34.803(2)
_cell_measurement_reflns_used 9167
_cell_measurement_temperature 180(2)
_cell_measurement_theta_max 25.03
_cell_measurement_theta_min 1.00
_cell_volume 7526.4(9)
_computing_cell_refinement 'HKL Scalepack (Otwinowski & Minor 1997)'
_computing_data_collection 'Collect (Nonius B.V. 1998)'
_computing_data_reduction
;
HKL Denzo and Scalepack (Otwinowski & Minor 1997)
;
_computing_publication_material 'SHELXL-97(Sheldrick, 1997)'
_computing_structure_refinement 'SHELXL-97 (Sheldrick, 1997)'
_computing_structure_solution 'SIR-92 (Altomare et al. 1994)'
_diffrn_ambient_temperature 180(2)
_diffrn_measured_fraction_theta_full 0.992
_diffrn_measured_fraction_theta_max 0.992
_diffrn_measurement_device_type 'Nonius KappaCCD'
_diffrn_measurement_method 'Thin slice \w and \f scans'
_diffrn_radiation_monochromator graphite
_diffrn_radiation_source 'fine-focus sealed tube'
_diffrn_radiation_type MoK\a
_diffrn_radiation_wavelength 0.71073
_diffrn_reflns_av_R_equivalents 0.0419
_diffrn_reflns_av_sigmaI/netI 0.0662
_diffrn_reflns_limit_h_max 18
_diffrn_reflns_limit_h_min -18
_diffrn_reflns_limit_k_max 18
_diffrn_reflns_limit_k_min -18
_diffrn_reflns_limit_l_max 41
_diffrn_reflns_limit_l_min -40
_diffrn_reflns_number 6760
_diffrn_reflns_theta_full 25.02
_diffrn_reflns_theta_max 25.02
_diffrn_reflns_theta_min 3.79
_diffrn_standards_number 0
_exptl_absorpt_coefficient_mu 5.809
_exptl_absorpt_correction_T_max 0.559
_exptl_absorpt_correction_T_min 0.508
_exptl_absorpt_correction_type multi-scan
_exptl_absorpt_process_details 'Sortav Blessing (1995)'
_exptl_crystal_colour green
_exptl_crystal_density_diffrn 1.885
_exptl_crystal_density_method 'not measured'
_exptl_crystal_description block
_exptl_crystal_F_000 4164
_exptl_crystal_size_max 0.10
_exptl_crystal_size_mid 0.10
_exptl_crystal_size_min 0.10
_refine_diff_density_max 1.828
_refine_diff_density_min -0.688
_refine_diff_density_rms 0.112
_refine_ls_extinction_method none
_refine_ls_goodness_of_fit_ref 1.034
_refine_ls_hydrogen_treatment mixed
_refine_ls_matrix_type full
_refine_ls_number_parameters 200
_refine_ls_number_reflns 2939
_refine_ls_number_restraints 12
_refine_ls_restrained_S_all 1.035
_refine_ls_R_factor_all 0.0948
_refine_ls_R_factor_gt 0.0547
_refine_ls_shift/su_max 0.000
_refine_ls_shift/su_mean 0.000
_refine_ls_structure_factor_coef Fsqd
_refine_ls_weighting_details 'calc w=1/[\s^2^(Fo^2^)+(0.0324P)^2^+115.3428P] where P=(Fo^2^+2Fc^2^)/3'
_refine_ls_weighting_scheme calc
_refine_ls_wR_factor_gt 0.1092
_refine_ls_wR_factor_ref 0.1267
_reflns_number_gt 2006
_reflns_number_total 2939
_reflns_threshold_expression >2sigma(I)
_cod_data_source_file b209496gsup1.cif
_cod_data_source_block dw0212
_cod_original_sg_symbol_H-M R-3
_cod_database_code 7111278

loop_
_symmetry_equiv_pos_as_xyz
'x, y, z'
'-y, x-y, z'
'-x+y, -x, z'
'x+2/3, y+1/3, z+1/3'
'-y+2/3, x-y+1/3, z+1/3'
'-x+y+2/3, -x+1/3, z+1/3'
'x+1/3, y+2/3, z+2/3'
'-y+1/3, x-y+2/3, z+2/3'
'-x+y+1/3, -x+2/3, z+2/3'
'-x, -y, -z'
'y, -x+y, -z'
'x-y, x, -z'
'-x+2/3, -y+1/3, -z+1/3'
'y+2/3, -x+y+1/3, -z+1/3'
'x-y+2/3, x+1/3, -z+1/3'
'-x+1/3, -y+2/3, -z+2/3'
'y+1/3, -x+y+2/3, -z+2/3'
'x-y+1/3, x+2/3, -z+2/3'

loop_
_atom_site_label
_atom_site_type_symbol
_atom_site_fract_x
_atom_site_fract_y
_atom_site_fract_z
_atom_site_U_iso_or_equiv
_atom_site_adp_type
_atom_site_occupancy
_atom_site_symmetry_multiplicity
_atom_site_calc_flag
_atom_site_refinement_flags
_atom_site_disorder_assembly
_atom_site_disorder_group
Mn1 Mn 0.20154(7) 0.54877(7) 0.20684(3) 0.0297(3) Uani 1 1 d . . .
Mn2 Mn 0.3333 0.6667 0.27732(5) 0.0337(4) Uani 1 3 d S . .
O1 O 0.3333 0.6667 0.21902(18) 0.0271(16) Uani 1 3 d S . .
Br1 Br 0.02457(8) 0.58397(8) 0.35498(3) 0.0692(3) Uani 1 1 d . . .
N1 N 0.0910(4) 0.5016(4) 0.25163(15) 0.0378(14) Uani 1 1 d . . .
N2 N 0.1915(5) 0.6093(5) 0.29856(15) 0.0397(14) Uani 1 1 d D . .
H2N H 0.186(5) 0.630(5) 0.3215(9) 0.034(19) Uiso 1 1 d D . .
C1 C 0.1025(5) 0.5474(5) 0.28644(18) 0.0352(16) Uani 1 1 d . . .
C2 C 0.0121(6) 0.5212(6) 0.3065(2) 0.048(2) Uani 1 1 d . . .
C3 C -0.0831(6) 0.4554(6) 0.2911(2) 0.0466(19) Uiso 1 1 d . . .
H3A H -0.1410 0.4438 0.3040 0.056 Uiso 1 1 calc R . .
C4 C -0.0868(6) 0.4122(6) 0.2585(3) 0.055(2) Uani 1 1 d . . .
C5 C -0.0003(6) 0.4363(6) 0.2388(2) 0.0473(19) Uani 1 1 d . . .
H5A H -0.0057 0.4050 0.2149 0.057 Uiso 1 1 calc R . .
C6 C -0.1841(6) 0.3394(7) 0.2417(3) 0.069(3) Uani 1 1 d . . .
H6A H -0.2243 0.3700 0.2385 0.104 Uiso 1 1 calc R . .
H6B H -0.2172 0.2831 0.2590 0.104 Uiso 1 1 calc R . .
H6C H -0.1740 0.3175 0.2167 0.104 Uiso 1 1 calc R . .
Br2 Br -0.00398(6) 0.24403(6) 0.15122(2) 0.0565(3) Uani 1 1 d . . .
N3 N 0.1042(4) 0.5215(4) 0.10701(14) 0.0338(13) Uani 1 1 d . . .
N4 N 0.1657(4) 0.4638(4) 0.15425(15) 0.0321(13) Uani 1 1 d D . .
H4N H 0.160(6) 0.407(3) 0.161(2) 0.05(2) Uiso 1 1 d D . .
C7 C 0.0960(5) 0.4453(5) 0.12766(17) 0.0309(15) Uani 1 1 d . . .
C8 C 0.0172(5) 0.3500(5) 0.11905(19) 0.0400(17) Uani 1 1 d . . .
C9 C -0.0439(6) 0.3349(6) 0.0889(2) 0.052(2) Uani 1 1 d . . .
H9A H -0.0950 0.2707 0.0831 0.062 Uiso 1 1 calc R . .
C10 C -0.0315(6) 0.4136(6) 0.0664(2) 0.050(2) Uani 1 1 d . . .
C11 C 0.0418(5) 0.5043(6) 0.0777(2) 0.0424(18) Uani 1 1 d . . .
H11A H 0.0492 0.5592 0.0637 0.051 Uiso 1 1 calc R . .
C12 C -0.0943(7) 0.3975(7) 0.0317(3) 0.075(3) Uani 1 1 d . . .
H12A H -0.0826 0.4607 0.0220 0.112 Uiso 1 1 calc R . .
H12B H -0.1633 0.3571 0.0388 0.112 Uiso 1 1 calc R . .
H12C H -0.0781 0.3643 0.0117 0.112 Uiso 1 1 calc R . .
O1S O -0.263(2) 0.386(3) 0.0995(8) 0.170(10) Uiso 0.33 1 d PD A -1
C2S C -0.294(4) 0.284(4) 0.1093(13) 0.170(10) Uiso 0.33 1 d PD A -1
H2S1 H -0.3087 0.2441 0.0857 0.204 Uiso 0.33 1 calc PR A -1
H2S2 H -0.2424 0.2802 0.1238 0.204 Uiso 0.33 1 calc PR A -1
C3S C -0.382(4) 0.249(3) 0.1328(15) 0.170(10) Uiso 0.33 1 d PD A -1
H3S1 H -0.4413 0.2085 0.1171 0.204 Uiso 0.33 1 calc PR A -1
H3S2 H -0.3810 0.2084 0.1543 0.204 Uiso 0.33 1 calc PR A -1
C4S C -0.383(3) 0.334(4) 0.1475(11) 0.170(10) Uiso 0.33 1 d PD A -1
H4S1 H -0.3719 0.3398 0.1756 0.204 Uiso 0.33 1 calc PR A -1
H4S2 H -0.4477 0.3285 0.1425 0.204 Uiso 0.33 1 calc PR A -1
C5S C -0.307(5) 0.420(3) 0.1282(14) 0.170(10) Uiso 0.33 1 d PD A -1
H5S1 H -0.2566 0.4632 0.1469 0.204 Uiso 0.33 1 calc PR A -1
H5S2 H -0.3342 0.4569 0.1156 0.204 Uiso 0.33 1 calc PR A -1

loop_
_atom_site_aniso_label
_atom_site_aniso_U_11
_atom_site_aniso_U_22
_atom_site_aniso_U_33
_atom_site_aniso_U_23
_atom_site_aniso_U_13
_atom_site_aniso_U_12
Mn1 0.0311(6) 0.0316(6) 0.0258(5) 0.0000(4) 0.0011(4) 0.0152(5)
Mn2 0.0379(7) 0.0379(7) 0.0254(9) 0.000 0.000 0.0190(3)
O1 0.030(3) 0.030(3) 0.021(4) 0.000 0.000 0.0151(13)
Br1 0.0800(7) 0.0787(7) 0.0552(5) 0.0011(5) 0.0260(5) 0.0445(6)
N1 0.036(3) 0.041(4) 0.034(3) 0.009(3) 0.005(3) 0.018(3)
N2 0.047(4) 0.044(4) 0.029(3) 0.000(3) 0.005(3) 0.023(3)
C1 0.043(4) 0.039(4) 0.028(3) 0.008(3) 0.008(3) 0.023(4)
C2 0.067(6) 0.055(5) 0.035(4) 0.012(4) 0.018(4) 0.041(5)
C4 0.041(5) 0.041(5) 0.073(6) 0.016(4) -0.006(4) 0.012(4)
C5 0.045(5) 0.040(4) 0.046(4) 0.007(4) 0.002(4) 0.014(4)
C6 0.044(5) 0.060(6) 0.092(7) 0.009(5) -0.003(5) 0.018(5)
Br2 0.0560(5) 0.0337(4) 0.0655(5) 0.0040(4) -0.0050(4) 0.0117(4)
N3 0.037(3) 0.035(3) 0.029(3) -0.004(3) -0.005(3) 0.018(3)
N4 0.032(3) 0.031(3) 0.034(3) -0.006(3) -0.004(3) 0.016(3)
C7 0.030(4) 0.039(4) 0.028(3) -0.005(3) -0.001(3) 0.021(3)
C8 0.037(4) 0.036(4) 0.042(4) -0.001(3) 0.000(3) 0.014(4)
C9 0.036(4) 0.044(5) 0.063(5) -0.014(4) -0.015(4) 0.010(4)
C10 0.045(5) 0.050(5) 0.051(5) -0.006(4) -0.019(4) 0.020(4)
C11 0.039(4) 0.050(5) 0.040(4) -0.003(4) -0.010(3) 0.023(4)
C12 0.079(7) 0.076(7) 0.069(6) -0.011(5) -0.037(5) 0.039(6)

loop_
_atom_type_symbol
_atom_type_description
_atom_type_scat_dispersion_real
_atom_type_scat_dispersion_imag
_atom_type_scat_source
C C 0.0033 0.0016 'International Tables Vol C Tables 4.2.6.8 and 6.1.1.4'
H H 0.0000 0.0000 'International Tables Vol C Tables 4.2.6.8 and 6.1.1.4'
N N 0.0061 0.0033 'International Tables Vol C Tables 4.2.6.8 and 6.1.1.4'
Mn Mn 0.3368 0.7283 'International Tables Vol C Tables 4.2.6.8 and 6.1.1.4'
Br Br -0.2901 2.4595 'International Tables Vol C Tables 4.2.6.8 and 6.1.1.4'
O O 0.0106 0.0060 'International Tables Vol C Tables 4.2.6.8 and 6.1.1.4'

loop_
_geom_angle_atom_site_label_1
_geom_angle_atom_site_label_2
_geom_angle_atom_site_label_3
_geom_angle
_geom_angle_site_symmetry_1
_geom_angle_site_symmetry_3
O1 Mn1 N4 125.1(2) . .
O1 Mn1 N1 116.4(2) . .
N4 Mn1 N1 118.4(2) . .
O1 Mn1 N4 97.69(16) . 14_455
N4 Mn1 N4 86.96(9) . 14_455
N1 Mn1 N4 87.7(2) . 14_455
O1 Mn1 N3 93.49(15) . 15
N4 Mn1 N3 82.1(2) . 15
N1 Mn1 N3 92.3(2) . 15
N4 Mn1 N3 167.5(2) 14_455 15
O1 Mn1 Mn2 39.00(18) . .
N4 Mn1 Mn2 155.80(15) . .
N1 Mn1 Mn2 79.91(16) . .
N4 Mn1 Mn2 110.75(14) 14_455 .
N3 Mn1 Mn2 81.50(13) 15 .
O1 Mn2 N2 110.73(16) . 3_565
O1 Mn2 N2 110.73(16) . .
N2 Mn2 N2 108.19(17) 3_565 .
O1 Mn2 N2 110.73(16) . 2_665
N2 Mn2 N2 108.19(17) 3_565 2_665
N2 Mn2 N2 108.19(17) . 2_665
O1 Mn2 Mn1 38.94(3) . .
N2 Mn2 Mn1 142.03(17) 3_565 .
N2 Mn2 Mn1 76.72(16) . .
N2 Mn2 Mn1 105.49(16) 2_665 .
O1 Mn2 Mn1 38.94(3) . 3_565
N2 Mn2 Mn1 76.72(16) 3_565 3_565
N2 Mn2 Mn1 105.49(16) . 3_565
N2 Mn2 Mn1 142.03(17) 2_665 3_565
Mn1 Mn2 Mn1 65.95(4) . 3_565
O1 Mn2 Mn1 38.94(3) . 2_665
N2 Mn2 Mn1 105.49(16) 3_565 2_665
N2 Mn2 Mn1 142.03(17) . 2_665
N2 Mn2 Mn1 76.72(16) 2_665 2_665
Mn1 Mn2 Mn1 65.95(4) . 2_665
Mn1 Mn2 Mn1 65.95(4) 3_565 2_665
Mn1 O1 Mn1 115.75(12) 3_565 .
Mn1 O1 Mn1 115.75(12) 3_565 2_665
Mn1 O1 Mn1 115.75(12) . 2_665
Mn1 O1 Mn2 102.07(18) 3_565 .
Mn1 O1 Mn2 102.07(18) . .
Mn1 O1 Mn2 102.07(18) 2_665 .
C5 N1 C1 119.8(6) . .
C5 N1 Mn1 113.0(5) . .
C1 N1 Mn1 125.4(5) . .
C1 N2 Mn2 136.4(5) . .
C1 N2 H2N 107(4) . .
Mn2 N2 H2N 117(4) . .
N2 C1 N1 118.9(6) . .
N2 C1 C2 126.1(6) . .
N1 C1 C2 115.0(7) . .
C3 C2 C1 123.4(7) . .
C3 C2 Br1 120.1(6) . .
C1 C2 Br1 116.4(6) . .
C4 C3 C2 117.2(7) . .
C4 C3 H3A 121.4 . .
C2 C3 H3A 121.4 . .
C3 C4 C5 119.9(8) . .
C3 C4 C6 119.9(8) . .
C5 C4 C6 120.2(8) . .
N1 C5 C4 124.5(7) . .
N1 C5 H5A 117.8 . .
C4 C5 H5A 117.8 . .
C4 C6 H6A 109.5 . .
C4 C6 H6B 109.5 . .
H6A C6 H6B 109.5 . .
C4 C6 H6C 109.5 . .
H6A C6 H6C 109.5 . .
H6B C6 H6C 109.5 . .
C11 N3 C7 119.2(6) . .
C11 N3 Mn1 121.2(5) . 14_455
C7 N3 Mn1 119.3(4) . 14_455
C7 N4 Mn1 130.0(4) . .
C7 N4 Mn1 111.3(4) . 15
Mn1 N4 Mn1 99.6(2) . 15
C7 N4 H4N 107(5) . .
Mn1 N4 H4N 106(5) . .
Mn1 N4 H4N 99(5) 15 .
N3 C7 N4 117.8(6) . .
N3 C7 C8 118.2(6) . .
N4 C7 C8 123.9(6) . .
C9 C8 C7 121.0(7) . .
C9 C8 Br2 120.1(6) . .
C7 C8 Br2 118.9(5) . .
C8 C9 C10 120.2(7) . .
C8 C9 H9A 119.9 . .
C10 C9 H9A 119.9 . .
C11 C10 C9 115.9(7) . .
C11 C10 C12 123.2(8) . .
C9 C10 C12 120.8(7) . .
N3 C11 C10 125.3(7) . .
N3 C11 H11A 117.4 . .
C10 C11 H11A 117.4 . .
C10 C12 H12A 109.5 . .
C10 C12 H12B 109.5 . .
H12A C12 H12B 109.5 . .
C10 C12 H12C 109.5 . .
H12A C12 H12C 109.5 . .
H12B C12 H12C 109.5 . .
C5S O1S C2S 106.5(8) . .
C3S C2S O1S 106.4(8) . .
C3S C2S H2S1 110.5 . .
O1S C2S H2S1 110.5 . .
C3S C2S H2S2 110.5 . .
O1S C2S H2S2 110.5 . .
H2S1 C2S H2S2 108.6 . .
C4S C3S C2S 107.2(7) . .
C4S C3S H3S1 110.3 . .
C2S C3S H3S1 110.3 . .
C4S C3S H3S2 110.3 . .
C2S C3S H3S2 110.3 . .
H3S1 C3S H3S2 108.5 . .
C3S C4S C5S 108.1(6) . .
C3S C4S H4S1 110.1 . .
C5S C4S H4S1 110.1 . .
C3S C4S H4S2 110.1 . .
C5S C4S H4S2 110.1 . .
H4S1 C4S H4S2 108.4 . .
C4S C5S O1S 107.5(6) . .
C4S C5S H5S1 110.2 . .
O1S C5S H5S1 110.2 . .
C4S C5S H5S2 110.2 . .
O1S C5S H5S2 110.2 . .
H5S1 C5S H5S2 108.5 . .

loop_
_geom_bond_atom_site_label_1
_geom_bond_atom_site_label_2
_geom_bond_distance
_geom_bond_site_symmetry_2
Mn1 O1 2.0268(17) .
Mn1 N4 2.171(5) .
Mn1 N1 2.176(6) .
Mn1 N4 2.317(6) 14_455
Mn1 N3 2.334(5) 15
Mn1 Mn2 3.1536(16) .
Mn1 Mn1 3.4277(16) 15
Mn1 Mn1 3.4329(17) 2_665
Mn2 O1 2.029(7) .
Mn2 N2 2.088(6) 3_565
Mn2 N2 2.088(6) .
Mn2 N2 2.088(6) 2_665
Mn2 Mn1 3.1536(16) 3_565
Mn2 Mn1 3.1536(16) 2_665
O1 Mn1 2.0268(17) 3_565
O1 Mn1 2.0268(17) 2_665
Br1 C2 1.915(7) .
N1 C5 1.362(9) .
N1 C1 1.376(8) .
N2 C1 1.318(9) .
N2 H2N 0.88(1) .
C1 C2 1.452(10) .
C2 C3 1.439(11) .
C3 C4 1.309(11) .
C3 H3A 0.9500 .
C4 C5 1.402(11) .
C4 C6 1.504(11) .
C5 H5A 0.9500 .
C6 H6A 0.9800 .
C6 H6B 0.9800 .
C6 H6C 0.9800 .
Br2 C8 1.900(7) .
N3 C11 1.348(8) .
N3 C7 1.351(8) .
N3 Mn1 2.335(5) 14_455
N4 C7 1.354(8) .
N4 Mn1 2.317(6) 15
N4 H4N 0.88(1) .
C7 C8 1.425(10) .
C8 C9 1.365(10) .
C9 C10 1.397(11) .
C9 H9A 0.9500 .
C10 C11 1.375(10) .
C10 C12 1.502(10) .
C11 H11A 0.9500 .
C12 H12A 0.9800 .
C12 H12B 0.9800 .
C12 H12C 0.9800 .
O1S C5S 1.460(18) .
O1S C2S 1.466(18) .
C2S C3S 1.462(18) .
C2S H2S1 0.9900 .
C2S H2S2 0.9900 .
C3S C4S 1.451(18) .
C3S H3S1 0.9900 .
C3S H3S2 0.9900 .
C4S C5S 1.454(18) .
C4S H4S1 0.9900 .
C4S H4S2 0.9900 .
C5S H5S1 0.9900 .
C5S H5S2 0.9900 .

loop_
_geom_torsion_atom_site_label_1
_geom_torsion_atom_site_label_2
_geom_torsion_atom_site_label_3
_geom_torsion_atom_site_label_4
_geom_torsion
_geom_torsion_site_symmetry_1
_geom_torsion_site_symmetry_4
N4 Mn1 Mn2 O1 58.7(4) . .
N1 Mn1 Mn2 O1 -159.68(16) . .
N4 Mn1 Mn2 O1 -76.08(15) 14_455 .
N3 Mn1 Mn2 O1 106.40(14) 15 .
O1 Mn1 Mn2 N2 47.9(3) . 3_565
N4 Mn1 Mn2 N2 106.6(5) . 3_565
N1 Mn1 Mn2 N2 -111.8(3) . 3_565
N4 Mn1 Mn2 N2 -28.2(3) 14_455 3_565
N3 Mn1 Mn2 N2 154.3(3) 15 3_565
O1 Mn1 Mn2 N2 150.53(17) . .
N4 Mn1 Mn2 N2 -150.7(4) . .
N1 Mn1 Mn2 N2 -9.2(2) . .
N4 Mn1 Mn2 N2 74.5(2) 14_455 .
N3 Mn1 Mn2 N2 -103.1(2) 15 .
O1 Mn1 Mn2 N2 -103.96(18) . 2_665
N4 Mn1 Mn2 N2 -45.2(4) . 2_665
N1 Mn1 Mn2 N2 96.4(2) . 2_665
N4 Mn1 Mn2 N2 180.0(2) 14_455 2_665
N3 Mn1 Mn2 N2 2.4(2) 15 2_665
O1 Mn1 Mn2 Mn1 36.585(10) . 3_565
N4 Mn1 Mn2 Mn1 95.3(4) . 3_565
N1 Mn1 Mn2 Mn1 -123.10(16) . 3_565
N4 Mn1 Mn2 Mn1 -39.49(15) 14_455 3_565
N3 Mn1 Mn2 Mn1 142.99(14) 15 3_565
O1 Mn1 Mn2 Mn1 -36.585(10) . 2_665
N4 Mn1 Mn2 Mn1 22.1(4) . 2_665
N1 Mn1 Mn2 Mn1 163.73(16) . 2_665
N4 Mn1 Mn2 Mn1 -112.66(14) 14_455 2_665
N3 Mn1 Mn2 Mn1 69.81(14) 15 2_665
N4 Mn1 O1 Mn1 95.5(3) . 3_565
N1 Mn1 O1 Mn1 -87.5(3) . 3_565
N4 Mn1 O1 Mn1 3.8(3) 14_455 3_565
N3 Mn1 O1 Mn1 178.2(3) 15 3_565
Mn2 Mn1 O1 Mn1 -109.9(3) . 3_565
N4 Mn1 O1 Mn1 -44.7(4) . 2_665
N1 Mn1 O1 Mn1 132.3(3) . 2_665
N4 Mn1 O1 Mn1 -136.4(3) 14_455 2_665
N3 Mn1 O1 Mn1 38.0(3) 15 2_665
Mn2 Mn1 O1 Mn1 109.9(3) . 2_665
N4 Mn1 O1 Mn2 -154.6(2) . .
N1 Mn1 O1 Mn2 22.44(18) . .
N4 Mn1 O1 Mn2 113.67(13) 14_455 .
N3 Mn1 O1 Mn2 -71.91(13) 15 .
N2 Mn2 O1 Mn1 -30.80(18) 3_565 3_565
N2 Mn2 O1 Mn1 89.20(18) . 3_565
N2 Mn2 O1 Mn1 -150.80(18) 2_665 3_565
Mn1 Mn2 O1 Mn1 120.0 . 3_565
Mn1 Mn2 O1 Mn1 -120.0 2_665 3_565
N2 Mn2 O1 Mn1 -150.80(18) 3_565 .
N2 Mn2 O1 Mn1 -30.80(18) . .
N2 Mn2 O1 Mn1 89.20(18) 2_665 .
Mn1 Mn2 O1 Mn1 -120.0 3_565 .
Mn1 Mn2 O1 Mn1 120.0 2_665 .
N2 Mn2 O1 Mn1 89.20(18) 3_565 2_665
N2 Mn2 O1 Mn1 -150.80(18) . 2_665
N2 Mn2 O1 Mn1 -30.80(18) 2_665 2_665
Mn1 Mn2 O1 Mn1 -120.0 . 2_665
Mn1 Mn2 O1 Mn1 120.0 3_565 2_665
O1 Mn1 N1 C5 167.0(4) . .
N4 Mn1 N1 C5 -15.8(6) . .
N4 Mn1 N1 C5 69.5(5) 14_455 .
N3 Mn1 N1 C5 -98.0(5) 15 .
Mn2 Mn1 N1 C5 -178.9(5) . .
O1 Mn1 N1 C1 2.7(6) . .
N4 Mn1 N1 C1 180.0(5) . .
N4 Mn1 N1 C1 -94.7(5) 14_455 .
N3 Mn1 N1 C1 97.8(5) 15 .
Mn2 Mn1 N1 C1 16.8(5) . .
O1 Mn2 N2 C1 26.6(7) . .
N2 Mn2 N2 C1 148.1(7) 3_565 .
N2 Mn2 N2 C1 -94.9(8) 2_665 .
Mn1 Mn2 N2 C1 7.3(7) . .
Mn1 Mn2 N2 C1 67.3(7) 3_565 .
Mn1 Mn2 N2 C1 -3.3(9) 2_665 .
Mn2 N2 C1 N1 2.7(11) . .
Mn2 N2 C1 C2 -177.5(5) . .
C5 N1 C1 N2 179.1(6) . .
Mn1 N1 C1 N2 -17.7(9) . .
C5 N1 C1 C2 -0.8(9) . .
Mn1 N1 C1 C2 162.5(5) . .
N2 C1 C2 C3 177.8(7) . .
N1 C1 C2 C3 -2.3(10) . .
N2 C1 C2 Br1 0.6(10) . .
N1 C1 C2 Br1 -179.6(5) . .
C1 C2 C3 C4 5.2(11) . .
Br1 C2 C3 C4 -177.7(6) . .
C2 C3 C4 C5 -4.7(11) . .
C2 C3 C4 C6 177.4(7) . .
C1 N1 C5 C4 1.2(11) . .
Mn1 N1 C5 C4 -164.0(6) . .
C3 C4 C5 N1 1.8(12) . .
C6 C4 C5 N1 179.7(7) . .
O1 Mn1 N4 C7 -121.0(6) . .
N1 Mn1 N4 C7 61.9(6) . .
N4 Mn1 N4 C7 -23.8(6) 14_455 .
N3 Mn1 N4 C7 150.3(6) 15 .
Mn2 Mn1 N4 C7 -162.1(4) . .
O1 Mn1 N4 Mn1 7.3(3) . 15
N1 Mn1 N4 Mn1 -169.7(2) . 15
N4 Mn1 N4 Mn1 104.58(14) 14_455 15
N3 Mn1 N4 Mn1 -81.4(2) 15 15
Mn2 Mn1 N4 Mn1 -33.8(5) . 15
C11 N3 C7 N4 173.3(6) . .
Mn1 N3 C7 N4 -12.7(7) 14_455 .
C11 N3 C7 C8 -4.0(9) . .
Mn1 N3 C7 C8 170.0(5) 14_455 .
Mn1 N4 C7 N3 65.5(8) . .
Mn1 N4 C7 N3 -58.4(6) 15 .
Mn1 N4 C7 C8 -117.3(7) . .
Mn1 N4 C7 C8 118.8(6) 15 .
N3 C7 C8 C9 5.0(10) . .
N4 C7 C8 C9 -172.1(7) . .
N3 C7 C8 Br2 -173.3(5) . .
N4 C7 C8 Br2 9.5(9) . .
C7 C8 C9 C10 -1.7(12) . .
Br2 C8 C9 C10 176.6(6) . .
C8 C9 C10 C11 -2.4(12) . .
C8 C9 C10 C12 176.4(8) . .
C7 N3 C11 C10 -0.1(11) . .
Mn1 N3 C11 C10 -174.1(6) 14_455 .
C9 C10 C11 N3 3.4(12) . .
C12 C10 C11 N3 -175.3(8) . .
C5S O1S C2S C3S 21(4) . .
O1S C2S C3S C4S -19(5) . .
C2S C3S C4S C5S 9(5) . .
C3S C4S C5S O1S 4(5) . .
C2S O1S C5S C4S -16(4) . .
